data_1507455
loop_
_publ_author_name
'Salomon, Christine E.'
'Williams, David H.'
'Lobkovsky, Emil'
'Clardy, Jon C.'
'Faulkner, D. John'

_publ_section_title
;
 Relative and Absolute Stereochemistry of the Didemnaketals, Metabolites
 of a Palauan Ascidian,Didemnumsp.
;
_journal_issue 10
_journal_name_full 'Organic Letters'
_journal_page_first 1699
_journal_paper_doi 10.1021/ol025904z
_journal_volume 4
_journal_year 2002
_chemical_formula_sum 'C22 H38 O7'
_chemical_formula_weight 414.52
_chemical_name_systematic
;
  ?
;
_space_group_IT_number 19
_symmetry_cell_setting orthorhombic
_symmetry_space_group_name_Hall 'P 2ac 2ab'
_symmetry_space_group_name_H-M 'P 21 21 21'
_atom_sites_solution_hydrogens geom
_atom_sites_solution_primary direct
_atom_sites_solution_secondary difmap
_audit_creation_method SHELXL
_cell_angle_alpha 90.00
_cell_angle_beta 90.00
_cell_angle_gamma 90.00
_cell_formula_units_Z 4
_cell_length_a 9.322(2)
_cell_length_b 9.454(2)
_cell_length_c 27.584(4)
_cell_measurement_reflns_used 25
_cell_measurement_temperature 293(2)
_cell_measurement_theta_max 45
_cell_measurement_theta_min 30
_cell_volume 2431.0(8)
_computing_cell_refinement 'Siemens P3'
_computing_data_collection 'Siemens P3'
_computing_data_reduction 'Siemens XDISK'
_computing_molecular_graphics 'Siemens XP'
_computing_publication_material CIFTAB
_computing_structure_refinement 'SHELXL-93 (Sheldrick, 1993)'
_computing_structure_solution 'SHELXS-86 (Sheldrick, 1990)'
_diffrn_ambient_temperature 293(2)
_diffrn_measurement_device 'Siemens R3m/V diffractometer'
_diffrn_measurement_method \w/2\q
_diffrn_radiation_monochromator graphite
_diffrn_radiation_source 'fine-focus sealed tube'
_diffrn_radiation_type CuK\a
_diffrn_radiation_wavelength 1.54178
_diffrn_reflns_av_R_equivalents 0.0353
_diffrn_reflns_av_sigmaI/netI 0.0453
_diffrn_reflns_limit_h_max 10
_diffrn_reflns_limit_h_min -1
_diffrn_reflns_limit_k_max 10
_diffrn_reflns_limit_k_min 0
_diffrn_reflns_limit_l_max 30
_diffrn_reflns_limit_l_min 0
_diffrn_reflns_number 2176
_diffrn_reflns_theta_max 57.04
_diffrn_reflns_theta_min 3.20
_diffrn_standards_decay_% none
_diffrn_standards_interval_count 97
_diffrn_standards_number 3
_exptl_absorpt_coefficient_mu 0.680
_exptl_absorpt_correction_type none
_exptl_crystal_density_diffrn 1.133
_exptl_crystal_density_meas ?
_exptl_crystal_F_000 904
_exptl_crystal_size_max 0.3
_exptl_crystal_size_mid 0.2
_exptl_crystal_size_min 0.1
_refine_diff_density_max 0.208
_refine_diff_density_min -0.140
_refine_diff_density_rms 0.037
_refine_ls_abs_structure_details 'Flack H D (1983), Acta Cryst. A39, 876-881'
_refine_ls_abs_structure_Flack 0.31(55)
_refine_ls_extinction_coef 0.0030(4)
_refine_ls_extinction_expression Fc^*^=kFc[1+0.001xFc^2^\l^3^/sin(2\q)]^-1/4^
_refine_ls_extinction_method SHELXL
_refine_ls_goodness_of_fit_all 1.042
_refine_ls_goodness_of_fit_obs 1.082
_refine_ls_hydrogen_treatment riding
_refine_ls_matrix_type full
_refine_ls_number_parameters 287
_refine_ls_number_reflns 2136
_refine_ls_number_restraints 0
_refine_ls_restrained_S_all 1.044
_refine_ls_restrained_S_obs 1.082
_refine_ls_R_factor_all 0.0742
_refine_ls_R_factor_obs 0.0540
_refine_ls_shift/esd_max 2.293
_refine_ls_shift/esd_mean 0.153
_refine_ls_structure_factor_coef Fsqd
_refine_ls_weighting_details 'w=1/[\s^2^(Fo^2^)+(0.0745P)^2^+0.6248P] where P=(Fo^2^+2Fc^2^)/3'
_refine_ls_weighting_scheme calc
_refine_ls_wR_factor_all 0.1493
_refine_ls_wR_factor_obs 0.1332
_reflns_number_observed 1650
_reflns_number_total 2137
_reflns_observed_criterion >2sigma(I)
_cod_data_source_file ol025904z_s1.cif
_cod_data_source_block dhw
_cod_depositor_comments
;
The following automatic conversions were performed:

'_symmetry_cell_setting' value 'Orthorhombic' changed to
'orthorhombic' according to
/home/saulius/struct/CIF-dictionaries/cif_core.dic dictionary named
'cif_core.dic' version 2.4.1 from 2010-06-29.

Automatic conversion script
Id: cif_fix_values 1715 2011-07-08 13:25:40Z adriana 

The following automatic conversions were performed:

'_exptl_crystal_density_meas' value 'not measure' was changed to '?'
- the value is perceived as not measured.

Automatic conversion script
Id: cif_fix_values 3008 2015-01-20 13:52:24Z robertas 

The following automatic conversions were performed:

'_refine_ls_weighting_scheme' value 'calc
w=1/[\s^2^(Fo^2^)+(0.0745P)^2^+0.6248P] where P=(Fo^2^+2Fc^2^)/3' was
changed to 'calc'. New tag '_refine_ls_weighting_details' was
created. The value of the new tag was set to
'w=1/[\s^2^(Fo^2^)+(0.0745P)^2^+0.6248P] where P=(Fo^2^+2Fc^2^)/3'.

Automatic conversion script
Id: cif_fix_values 3143 2015-03-26 13:38:13Z robertas 
;
_cod_original_sg_symbol_H-M P2(1)2(1)2(1)
_cod_database_code 1507455

loop_
_symmetry_equiv_pos_as_xyz
'x, y, z'
'-x+1/2, -y, z+1/2'
'-x, y+1/2, -z+1/2'
'x+1/2, -y+1/2, -z'

loop_
_atom_site_aniso_label
_atom_site_aniso_U_11
_atom_site_aniso_U_22
_atom_site_aniso_U_33
_atom_site_aniso_U_23
_atom_site_aniso_U_13
_atom_site_aniso_U_12
O1 0.065(2) 0.090(3) 0.064(2) 0.002(2) -0.011(2) -0.008(2)
C1 0.036(3) 0.068(3) 0.068(3) -0.004(3) 0.005(3) 0.000(3)
O2 0.070(3) 0.093(3) 0.071(2) 0.003(2) 0.006(2) -0.029(3)
C2 0.042(3) 0.072(3) 0.056(3) -0.003(3) 0.008(3) -0.006(3)
O3 0.043(2) 0.064(2) 0.053(2) 0.001(2) -0.004(2) -0.006(2)
C3 0.047(3) 0.100(5) 0.088(4) -0.016(4) 0.000(3) 0.008(4)
O4 0.053(2) 0.058(2) 0.052(2) -0.003(2) -0.004(2) -0.001(2)
C4 0.068(4) 0.089(4) 0.081(4) -0.017(4) -0.004(4) 0.012(4)
O5 0.107(3) 0.090(3) 0.075(2) -0.027(2) 0.020(3) -0.037(3)
C5 0.081(4) 0.055(3) 0.090(4) -0.003(3) -0.008(4) 0.001(4)
O6 0.048(2) 0.078(2) 0.057(2) 0.003(2) 0.005(2) -0.014(2)
C6 0.058(3) 0.049(3) 0.064(3) 0.005(3) -0.006(3) -0.004(3)
O7 0.093(3) 0.111(3) 0.061(2) -0.010(2) 0.011(2) -0.013(3)
C7 0.057(3) 0.054(3) 0.073(3) 0.013(3) -0.007(3) -0.009(3)
C8 0.050(3) 0.070(3) 0.059(3) 0.013(3) 0.006(3) -0.010(3)
C9 0.049(3) 0.065(3) 0.063(3) 0.016(3) -0.003(3) -0.008(3)
C10 0.043(3) 0.052(3) 0.053(3) 0.003(2) -0.004(2) -0.007(3)
C11 0.048(3) 0.056(3) 0.053(3) 0.001(2) 0.004(3) -0.013(3)
C12 0.059(3) 0.065(3) 0.050(3) 0.003(3) -0.002(3) -0.002(3)
C13 0.062(4) 0.062(3) 0.074(3) 0.001(3) 0.006(3) 0.000(3)
C14 0.081(4) 0.065(4) 0.078(4) -0.002(3) 0.014(4) -0.011(4)
C15 0.100(6) 0.136(7) 0.080(4) -0.030(4) -0.003(4) 0.018(6)
C16 0.058(4) 0.103(4) 0.082(4) 0.035(4) 0.007(3) -0.011(4)
C17 0.088(5) 0.106(5) 0.062(3) 0.008(3) -0.008(4) 0.022(5)
C18 0.066(4) 0.091(4) 0.053(3) 0.004(3) 0.002(3) 0.002(4)
C19 0.057(4) 0.151(7) 0.083(4) 0.018(5) 0.017(4) -0.009(5)
C20 0.081(5) 0.102(6) 0.159(8) 0.031(6) 0.012(6) -0.013(5)
C21A 0.259(40) 0.106(16) 0.631(83) -0.026(31) 0.262(52) 0.031(21)
C21B 0.085(19) 0.194(37) 0.264(45) 0.159(30) -0.087(23) -0.085(21)
C22 0.106(7) 0.153(8) 0.246(12) 0.081(9) 0.051(8) -0.013(7)

loop_
_atom_site_label
_atom_site_type_symbol
_atom_site_fract_x
_atom_site_fract_y
_atom_site_fract_z
_atom_site_U_iso_or_equiv
_atom_site_thermal_displace_type
_atom_site_occupancy
_atom_site_calc_flag
_atom_site_refinement_flags
_atom_site_disorder_group
O1 O 0.9484(4) 0.7772(4) 0.23910(13) 0.0726(11) Uani 1 d . .
C1 C 0.9268(5) 0.7856(6) 0.1965(2) 0.0572(13) Uani 1 d . .
O2 O 0.9825(4) 0.8840(4) 0.16801(13) 0.0778(12) Uani 1 d . .
H2 H 1.0319(4) 0.9380(4) 0.18423(13) 0.117 Uiso 1 calc R .
C2 C 0.8354(5) 0.6861(6) 0.1670(2) 0.0565(14) Uani 1 d . .
H2A H 0.7919(23) 0.7380(27) 0.1390(14) 0.068 Uiso 1 calc R .
O3 O 0.7243(3) 0.6353(4) 0.19857(11) 0.0532(9) Uani 1 d . .
C3 C 0.9245(6) 0.5639(7) 0.1486(2) 0.078(2) Uani 1 d . .
H3A H 0.9691(20) 0.5181(20) 0.1753(11) 0.094 Uiso 1 calc R .
H3B H 0.9978(32) 0.5990(15) 0.1280(8) 0.094 Uiso 1 calc R .
O4 O 0.5578(4) 0.6258(3) 0.13587(11) 0.0542(9) Uani 1 d . .
C4 C 0.8343(7) 0.4572(8) 0.1209(2) 0.079(2) Uani 1 d . .
H4 H 0.9053(35) 0.3479(53) 0.1165(3) 0.095 Uiso 1 calc R .
O5 O 0.1730(5) 1.0603(5) 0.20202(13) 0.0907(15) Uani 1 d . .
H5 H 0.1392(5) 0.9897(5) 0.18908(13) 0.136 Uiso 1 calc R .
C5 C 0.7005(7) 0.4221(6) 0.1506(2) 0.075(2) Uani 1 d . .
H5A H 0.6347(27) 0.3738(20) 0.1301(8) 0.090 Uiso 1 calc R .
H5B H 0.7274(12) 0.3584(26) 0.1757(10) 0.090 Uiso 1 calc R .
O6 O 0.5625(4) 0.8883(4) 0.08815(11) 0.0608(10) Uani 1 d . .
C6 C 0.6230(6) 0.5463(6) 0.1735(2) 0.0570(14) Uani 1 d . .
O7 O 0.5397(5) 0.7905(5) 0.01421(13) 0.0882(14) Uani 1 d . .
C7 C 0.5145(6) 0.4999(6) 0.2106(2) 0.0613(15) Uani 1 d . .
H7A H 0.5681(18) 0.4581(16) 0.2399(10) 0.074 Uiso 1 calc R .
H7B H 0.4529(20) 0.4204(27) 0.1958(5) 0.074 Uiso 1 calc R .
C8 C 0.4149(6) 0.6171(6) 0.2285(2) 0.0598(14) Uani 1 d . .
H8 H 0.4743(30) 0.6863(36) 0.2492(11) 0.072 Uiso 1 calc R .
C9 C 0.3553(6) 0.6985(6) 0.1847(2) 0.0588(15) Uani 1 d . .
H9A H 0.2895(25) 0.6372(22) 0.1663(7) 0.071 Uiso 1 calc R .
H9B H 0.3009(21) 0.7814(30) 0.1961(4) 0.071 Uiso 1 calc R .
C10 C 0.4760(5) 0.7460(5) 0.1523(2) 0.0492(12) Uani 1 d . .
H10 H 0.5400(32) 0.8083(31) 0.1712(9) 0.059 Uiso 1 calc R .
C11 C 0.4312(5) 0.8234(5) 0.1063(2) 0.0524(13) Uani 1 d . .
H11 H 0.3988(17) 0.7559(34) 0.0833(11) 0.063 Uiso 1 calc R .
C12 C 0.3158(6) 0.9357(6) 0.1126(2) 0.0579(15) Uani 1 d . .
H12 H 0.2404(46) 0.8941(25) 0.1282(9) 0.069 Uiso 1 calc R .
C13 C 0.3652(6) 1.0596(6) 0.1438(2) 0.066(2) Uani 1 d . .
H13A H 0.4260(23) 1.0240(14) 0.1690(9) 0.079 Uiso 1 calc R .
H13B H 0.4216(22) 1.1219(23) 0.1241(7) 0.079 Uiso 1 calc R .
C14 C 0.2459(7) 1.1435(6) 0.1666(2) 0.075(2) Uani 1 d . .
H14A H 0.2870(15) 1.2319(34) 0.1825(6) 0.089 Uiso 1 calc R .
H14B H 0.1752(26) 1.1746(14) 0.1405(10) 0.089 Uiso 1 calc R .
C15 C 0.7980(8) 0.5114(9) 0.0700(2) 0.105(3) Uani 1 d . .
H15A H 0.7386(8) 0.4434(9) 0.0537(2) 0.158 Uiso 1 calc R .
H15B H 0.8850(8) 0.5249(9) 0.0519(2) 0.158 Uiso 1 calc R .
H15C H 0.7477(8) 0.5997(9) 0.0724(2) 0.158 Uiso 1 calc R .
C16 C 0.2922(6) 0.5586(7) 0.2599(2) 0.081(2) Uani 1 d . .
H16A H 0.2332(6) 0.6353(7) 0.2709(2) 0.121 Uiso 1 calc R .
H16B H 0.3316(6) 0.5097(7) 0.2873(2) 0.121 Uiso 1 calc R .
H16C H 0.2354(6) 0.4943(7) 0.2410(2) 0.121 Uiso 1 calc R .
C17 C 0.2606(8) 0.9875(8) 0.0632(2) 0.085(2) Uani 1 d . .
H17A H 0.1893(8) 1.0595(8) 0.0681(2) 0.128 Uiso 1 calc R .
H17B H 0.2189(8) 0.9097(8) 0.0459(2) 0.128 Uiso 1 calc R .
H17C H 0.3389(8) 1.0258(8) 0.0449(2) 0.128 Uiso 1 calc R .
C18 C 0.6059(7) 0.8600(7) 0.0426(2) 0.070(2) Uani 1 d . .
C19 C 0.7505(7) 0.9250(9) 0.0320(2) 0.097(3) Uani 1 d . .
H19A H 0.7798(16) 0.9819(28) 0.0601(13) 0.116 Uiso 1 calc R .
H19B H 0.8209(33) 0.8486(35) 0.0282(3) 0.116 Uiso 1 calc R .
C20 C 0.7555(10) 1.0151(10) -0.0115(4) 0.114(3) Uani 1 d . .
H20 H 0.7148(30) 0.9629(47) -0.0409(23) 0.137 Uiso 1 calc R 1
C21A C 0.6597(38) 1.1395(33) 0.0024(21) 0.332(34) Uani 0.57(7) d P 1
H21A H 0.6580(38) 1.2070(33) -0.0236(21) 0.497 Uiso 0.50 calc PR 1
H21B H 0.6967(38) 1.1837(33) 0.0312(21) 0.497 Uiso 0.50 calc PR 1
H21C H 0.5641(38) 1.1061(33) 0.0085(21) 0.497 Uiso 0.50 calc PR 1
C21B C 0.6635(32) 1.1124(47) -0.0256(19) 0.181(24) Uani 0.43(7) d P 2
H21D H 0.6956(32) 1.1536(47) -0.0555(19) 0.272 Uiso 0.50 calc PR 2
H21E H 0.6568(32) 1.1846(47) -0.0012(19) 0.272 Uiso 0.50 calc PR 2
H21F H 0.5710(32) 1.0699(47) -0.0303(19) 0.272 Uiso 0.50 calc PR 2
C22 C 0.9041(9) 1.0685(11) -0.0218(4) 0.169(5) Uani 1 d . .
H22A H 0.9716(9) 0.9925(11) -0.0183(4) 0.253 Uiso 1 calc R .
H22B H 0.9275(9) 1.1428(11) 0.0006(4) 0.253 Uiso 1 calc R .
H22C H 0.9084(9) 1.1044(11) -0.0544(4) 0.253 Uiso 1 calc R .

loop_
_atom_type_symbol
_atom_type_description
_atom_type_scat_dispersion_real
_atom_type_scat_dispersion_imag
_atom_type_scat_source
C C 0.0181 0.0091 'International Tables Vol C Tables 4.2.6.8 and 6.1.1.4'
H H 0.0000 0.0000 'International Tables Vol C Tables 4.2.6.8 and 6.1.1.4'
O O 0.0492 0.0322 'International Tables Vol C Tables 4.2.6.8 and 6.1.1.4'

loop_
_geom_angle_atom_site_label_1
_geom_angle_atom_site_label_2
_geom_angle_atom_site_label_3
_geom_angle
O1 C1 O2 124.4(5)
O1 C1 C2 125.8(5)
O2 C1 C2 109.8(4)
O3 C2 C1 106.8(4)
O3 C2 C3 110.2(5)
C1 C2 C3 110.4(4)
C2 O3 C6 112.2(3)
C2 C3 C4 111.8(5)
C6 O4 C10 114.4(3)
C3 C4 C5 109.1(5)
C3 C4 C15 111.2(6)
C5 C4 C15 112.6(5)
C6 C5 C4 116.3(5)
C18 O6 C11 119.3(4)
O4 C6 O3 108.8(4)
O4 C6 C7 111.4(4)
O3 C6 C7 106.6(4)
O4 C6 C5 108.0(4)
O3 C6 C5 109.8(5)
C7 C6 C5 112.2(5)
C6 C7 C8 114.6(4)
C7 C8 C9 109.2(4)
C7 C8 C16 111.9(5)
C9 C8 C16 110.7(4)
C10 C9 C8 110.2(4)
O4 C10 C9 110.3(4)
O4 C10 C11 105.1(4)
C9 C10 C11 115.6(4)
O6 C11 C12 109.8(4)
O6 C11 C10 104.9(4)
C12 C11 C10 115.7(4)
C11 C12 C13 112.8(4)
C11 C12 C17 111.0(4)
C13 C12 C17 110.9(5)
C14 C13 C12 114.7(5)
O5 C14 C13 110.4(5)
O7 C18 O6 124.5(5)
O7 C18 C19 123.9(6)
O6 C18 C19 111.6(6)
C20 C19 C18 114.9(6)
C21B C20 C19 128.6(23)
C21B C20 C22 108.1(14)
C19 C20 C22 112.1(8)
C19 C20 C21A 102.8(21)
C22 C20 C21A 109.2(14)

loop_
_geom_bond_atom_site_label_1
_geom_bond_atom_site_label_2
_geom_bond_distance
O1 C1 1.194(6)
C1 O2 1.324(6)
C1 C2 1.508(7)
C2 O3 1.435(5)
C2 C3 1.511(7)
O3 C6 1.441(6)
C3 C4 1.519(8)
O4 C6 1.419(6)
O4 C10 1.442(5)
C4 C5 1.528(9)
C4 C15 1.534(8)
O5 C14 1.427(6)
C5 C6 1.517(7)
O6 C18 1.346(6)
O6 C11 1.458(5)
C6 C7 1.503(7)
O7 C18 1.195(6)
C7 C8 1.528(7)
C8 C9 1.535(6)
C8 C16 1.538(7)
C9 C10 1.505(7)
C10 C11 1.525(6)
C11 C12 1.521(7)
C12 C13 1.524(7)
C12 C17 1.537(7)
C13 C14 1.504(8)
C18 C19 1.510(9)
C19 C20 1.473(11)
C20 C21B 1.32(4)
C20 C22 1.502(11)
C20 C21A 1.53(3)
